data_2207648
loop_
_publ_author_name
'Jia, Xue-Qiao'
'Yang, Guang-Ming'

_publ_section_title
;A new nickel(II) complex, [Ni<i>L</i>]&#x00B7;CH~3~OH, where H~2~<i>L</i> is
 2-phenyl-3,10,18,21-tetraazatetracyclo[20.4.0.0^4,9^.0^12,17^]hexacosa-2,10,12,14,16,22,24,26-octaene-19,20-dionate(2{-})
;
_journal_coeditor_code SJ6155
_journal_issue 12
_journal_name_full 'Acta Crystallographica Section E'
_journal_page_first m2655
_journal_page_last m2657
_journal_paper_doi 10.1107/S1600536805037335
_journal_volume 61
_journal_year 2005
_chemical_formula_iupac '[Ni (C34 H28 N4 O2)] , C H4 O'
_chemical_formula_moiety 'C34 H28 N4 Ni O2 , C H4 O'
_chemical_formula_sum 'C35 H32 N4 Ni O3'
_chemical_formula_weight 615.36
_chemical_name_systematic
'[2-phenyl-3,10,18,21-tetraazatetracyclo[20.4.0.0^4,9^.0^12,17^]hexacosa-2,10,12,14,16,22,24,26-octaene-19,20-dionato(2-)]copper(II) methanol solvate'
_space_group_IT_number 2
_symmetry_cell_setting triclinic
_symmetry_space_group_name_Hall '-P 1'
_symmetry_space_group_name_H-M 'P -1'
_atom_sites_solution_hydrogens geom
_atom_sites_solution_primary direct
_atom_sites_solution_secondary difmap
_audit_creation_method SHELXL97
_cell_angle_alpha 71.764(2)
_cell_angle_beta 83.782(3)
_cell_angle_gamma 73.156(2)
_cell_formula_units_Z 2
_cell_length_a 10.1790(15)
_cell_length_b 12.5659(18)
_cell_length_c 12.8305(19)
_cell_measurement_reflns_used 2957
_cell_measurement_temperature 294(2)
_cell_measurement_theta_max 25.64
_cell_measurement_theta_min 2.53
_cell_volume 1491.5(4)
_computing_cell_refinement 'SAINT (Bruker, 1997)'
_computing_data_collection 'SMART (Bruker, 1997)'
_computing_data_reduction SAINT
_computing_molecular_graphics 'SHELXTL (Bruker, 2000)'
_computing_publication_material SHELXTL
_computing_structure_refinement 'SHELXL97 (Sheldrick, 1997)'
_computing_structure_solution 'SHELXS97 (Sheldrick, 1997)'
_diffrn_ambient_temperature 294(2)
_diffrn_measured_fraction_theta_full 0.994
_diffrn_measured_fraction_theta_max 0.994
_diffrn_measurement_device_type 'Bruker SMART CCD area-detector'
_diffrn_measurement_method '\f and \w'
_diffrn_radiation_monochromator graphite
_diffrn_radiation_source 'fine-focus sealed tube'
_diffrn_radiation_type MoK\a
_diffrn_radiation_wavelength 0.71073
_diffrn_reflns_av_R_equivalents 0.0219
_diffrn_reflns_av_sigmaI/netI 0.0462
_diffrn_reflns_limit_h_max 12
_diffrn_reflns_limit_h_min -11
_diffrn_reflns_limit_k_max 14
_diffrn_reflns_limit_k_min -14
_diffrn_reflns_limit_l_max 9
_diffrn_reflns_limit_l_min -15
_diffrn_reflns_number 7640
_diffrn_reflns_theta_full 25.01
_diffrn_reflns_theta_max 25.01
_diffrn_reflns_theta_min 1.67
_diffrn_standards_number 0
_exptl_absorpt_coefficient_mu 0.693
_exptl_absorpt_correction_T_max 0.908
_exptl_absorpt_correction_T_min 0.750
_exptl_absorpt_correction_type multi-scan
_exptl_absorpt_process_details '(SADABS; Sheldrick, 1996)'
_exptl_crystal_colour red
_exptl_crystal_density_diffrn 1.370
_exptl_crystal_density_method 'not measured'
_exptl_crystal_description block
_exptl_crystal_F_000 644
_exptl_crystal_size_max 0.26
_exptl_crystal_size_mid 0.20
_exptl_crystal_size_min 0.14
_refine_diff_density_max 0.383
_refine_diff_density_min -0.288
_refine_ls_extinction_method none
_refine_ls_goodness_of_fit_ref 1.017
_refine_ls_hydrogen_treatment constr
_refine_ls_matrix_type full
_refine_ls_number_parameters 390
_refine_ls_number_reflns 5216
_refine_ls_number_restraints 0
_refine_ls_restrained_S_all 1.017
_refine_ls_R_factor_all 0.0605
_refine_ls_R_factor_gt 0.0394
_refine_ls_shift/su_max 0.001
_refine_ls_shift/su_mean 0.000
_refine_ls_structure_factor_coef Fsqd
_refine_ls_weighting_details 'calc w = 1/[\s^2^(Fo^2^)+(0.0548P)^2^+0.188P] where P=(Fo^2^+2Fc^2^)/3'
_refine_ls_weighting_scheme calc
_refine_ls_wR_factor_gt 0.0924
_refine_ls_wR_factor_ref 0.1042
_reflns_number_gt 3953
_reflns_number_total 5216
_reflns_threshold_expression I>2\s(I)
_cod_data_source_file sj6155.cif
_cod_data_source_block I
_cod_depositor_comments
;
The following automatic conversions were performed:
'_symmetry_cell_setting' value 'Triclinic' changed to 'triclinic'
according to '/home/saulius/struct/CIF-dictionaries/cif_core.dic'
dictionary named 'cif_core.dic' version 2.4.1 from 2010-06-29.

Automatic conversion script
Id: cif_fix_enum 1527 2010-12-29 10:47:43Z saulius 

The following automatic conversions were performed:

'_symmetry_cell_setting' value 'Triclinic' changed to 'triclinic'
according to /home/saulius/struct/CIF-dictionaries/cif_core.dic
dictionary named 'cif_core.dic' version 2.4.1 from 2010-06-29.

Automatic conversion script
Id: cif_fix_values 1715 2011-07-08 13:25:40Z adriana 
;
_cod_database_code 2207648
_cod_database_fobs_code 2207648

loop_
_symmetry_equiv_pos_as_xyz
'x, y, z'
'-x, -y, -z'

loop_
_atom_site_label
_atom_site_fract_x
_atom_site_fract_y
_atom_site_fract_z
_atom_site_U_iso_or_equiv
_atom_site_adp_type
_atom_site_calc_flag
_atom_site_refinement_flags
_atom_site_occupancy
_atom_site_type_symbol
Ni1 0.60547(3) -0.01025(3) 0.77380(3) 0.03074(12) Uani d . 1 Ni
O1 0.8190(2) -0.32335(16) 0.79015(18) 0.0502(5) Uani d . 1 O
O2 0.5540(2) -0.31608(17) 0.8583(2) 0.0610(6) Uani d . 1 O
N1 0.7675(2) -0.12777(17) 0.78163(18) 0.0335(5) Uani d . 1 N
N2 0.5251(2) -0.12491(17) 0.85841(17) 0.0310(5) Uani d . 1 N
N3 0.4450(2) 0.11251(17) 0.76998(19) 0.0337(5) Uani d . 1 N
N4 0.6842(2) 0.09788(17) 0.67464(17) 0.0314(5) Uani d . 1 N
C1 0.7417(3) -0.2326(2) 0.8005(2) 0.0363(6) Uani d . 1 C
C2 0.5933(3) -0.2284(2) 0.8418(2) 0.0386(7) Uani d . 1 C
C3 0.4040(3) -0.1099(2) 0.9215(2) 0.0321(6) Uani d . 1 C
C4 0.3642(3) -0.2065(2) 0.9926(2) 0.0392(7) Uani d . 1 C
H4 0.4157 -0.2812 0.9935 0.047 Uiso calc R 1 H
C5 0.2502(3) -0.1923(3) 1.0610(2) 0.0458(7) Uani d . 1 C
H5 0.2250 -0.2574 1.1065 0.055 Uiso calc R 1 H
C6 0.1736(3) -0.0830(3) 1.0624(2) 0.0489(8) Uani d . 1 C
H6 0.0969 -0.0738 1.1086 0.059 Uiso calc R 1 H
C7 0.2113(3) 0.0124(3) 0.9951(2) 0.0427(7) Uani d . 1 C
H7 0.1607 0.0859 0.9985 0.051 Uiso calc R 1 H
C8 0.3241(3) 0.0034(2) 0.9208(2) 0.0326(6) Uani d . 1 C
C9 0.3449(3) 0.1114(2) 0.8427(2) 0.0329(6) Uani d . 1 C
C10 0.2456(3) 0.2231(2) 0.8513(2) 0.0351(6) Uani d . 1 C
C11 0.1097(3) 0.2573(3) 0.8189(3) 0.0463(8) Uani d . 1 C
H11 0.0776 0.2101 0.7905 0.056 Uiso calc R 1 H
C12 0.0225(3) 0.3607(3) 0.8286(3) 0.0523(8) Uani d . 1 C
H12 -0.0673 0.3843 0.8046 0.063 Uiso calc R 1 H
C13 0.0684(4) 0.4288(3) 0.8738(3) 0.0587(9) Uani d . 1 C
H13 0.0089 0.4979 0.8813 0.070 Uiso calc R 1 H
C14 0.2011(4) 0.3957(3) 0.9079(3) 0.0568(9) Uani d . 1 C
H14 0.2312 0.4423 0.9385 0.068 Uiso calc R 1 H
C15 0.2908(3) 0.2925(2) 0.8968(2) 0.0445(7) Uani d . 1 C
H15 0.3809 0.2702 0.9199 0.053 Uiso calc R 1 H
C16 0.4576(3) 0.2239(2) 0.6852(3) 0.0437(7) Uani d . 1 C
H16 0.4875 0.2696 0.7228 0.052 Uiso calc R 1 H
C17 0.3346(3) 0.3029(3) 0.6177(3) 0.0744(13) Uani d . 1 C
H17A 0.2596 0.3262 0.6664 0.089 Uiso calc R 1 H
H17B 0.3577 0.3726 0.5710 0.089 Uiso calc R 1 H
C18 0.2885(4) 0.2450(4) 0.5475(4) 0.0969(17) Uani d . 1 C
H18A 0.2076 0.2977 0.5076 0.116 Uiso calc R 1 H
H18B 0.2640 0.1759 0.5939 0.116 Uiso calc R 1 H
C19 0.4015(4) 0.2114(3) 0.4665(3) 0.0828(13) Uani d . 1 C
H19A 0.4194 0.2811 0.4151 0.099 Uiso calc R 1 H
H19B 0.3720 0.1698 0.4253 0.099 Uiso calc R 1 H
C20 0.5328(4) 0.1346(3) 0.5274(3) 0.0567(9) Uani d . 1 C
H20A 0.5194 0.0590 0.5680 0.068 Uiso calc R 1 H
H20B 0.6070 0.1229 0.4744 0.068 Uiso calc R 1 H
C21 0.5731(3) 0.1879(2) 0.6067(2) 0.0370(7) Uani d . 1 C
H21 0.6065 0.2552 0.5652 0.044 Uiso calc R 1 H
C22 0.8126(3) 0.0973(2) 0.6534(2) 0.0316(6) Uani d . 1 C
C23 0.8478(3) 0.2048(2) 0.5811(2) 0.0334(6) Uani d . 1 C
C24 0.8190(3) 0.3003(2) 0.6197(2) 0.0398(7) Uani d . 1 C
H24 0.7789 0.2961 0.6890 0.048 Uiso calc R 1 H
C25 0.8492(3) 0.4019(2) 0.5566(3) 0.0460(7) Uani d . 1 C
H25 0.8292 0.4658 0.5833 0.055 Uiso calc R 1 H
C26 0.9088(3) 0.4083(3) 0.4545(3) 0.0490(8) Uani d . 1 C
H26 0.9292 0.4766 0.4118 0.059 Uiso calc R 1 H
C27 0.9383(3) 0.3139(3) 0.4151(3) 0.0531(8) Uani d . 1 C
H27 0.9786 0.3185 0.3458 0.064 Uiso calc R 1 H
C28 0.9084(3) 0.2124(3) 0.4780(2) 0.0467(8) Uani d . 1 C
H28 0.9290 0.1487 0.4511 0.056 Uiso calc R 1 H
C29 0.9228(3) -0.0046(2) 0.7049(2) 0.0336(6) Uani d . 1 C
C30 1.0587(3) 0.0056(3) 0.6926(2) 0.0426(7) Uani d . 1 C
H30 1.0747 0.0767 0.6531 0.051 Uiso calc R 1 H
C31 1.1674(3) -0.0867(3) 0.7375(3) 0.0526(8) Uani d . 1 C
H31 1.2562 -0.0785 0.7271 0.063 Uiso calc R 1 H
C32 1.1441(3) -0.1919(3) 0.7986(3) 0.0530(8) Uani d . 1 C
H32 1.2175 -0.2541 0.8304 0.064 Uiso calc R 1 H
C33 1.0137(3) -0.2055(3) 0.8126(2) 0.0444(7) Uani d . 1 C
H33 1.0002 -0.2769 0.8543 0.053 Uiso calc R 1 H
C34 0.9000(3) -0.1138(2) 0.7651(2) 0.0339(6) Uani d . 1 C
O3 0.6704(4) 0.4966(3) 0.7656(4) 0.1138(12) Uani d . 1 O
H3 0.6726 0.5560 0.7784 0.171 Uiso calc R 1 H
C35 0.5324(6) 0.4983(4) 0.7570(6) 0.133(2) Uani d . 1 C
H35A 0.5113 0.4345 0.8138 0.199 Uiso calc R 1 H
H35B 0.5196 0.4913 0.6866 0.199 Uiso calc R 1 H
H35C 0.4727 0.5703 0.7646 0.199 Uiso calc R 1 H

loop_
_atom_site_aniso_label
_atom_site_aniso_U_11
_atom_site_aniso_U_22
_atom_site_aniso_U_33
_atom_site_aniso_U_12
_atom_site_aniso_U_13
_atom_site_aniso_U_23
Ni1 0.0287(2) 0.02421(19) 0.0351(2) -0.00513(14) 0.00141(14) -0.00554(14)
O1 0.0486(12) 0.0321(11) 0.0651(14) -0.0041(9) 0.0109(11) -0.0181(10)
O2 0.0644(15) 0.0402(12) 0.0882(18) -0.0253(11) 0.0259(13) -0.0318(12)
N1 0.0321(12) 0.0276(12) 0.0368(13) -0.0041(10) 0.0022(10) -0.0085(10)
N2 0.0296(12) 0.0252(11) 0.0345(13) -0.0060(9) 0.0040(10) -0.0066(10)
N3 0.0294(12) 0.0246(11) 0.0415(13) -0.0056(9) 0.0031(10) -0.0050(10)
N4 0.0296(12) 0.0275(11) 0.0341(12) -0.0067(9) 0.0009(10) -0.0063(10)
C1 0.0429(16) 0.0283(15) 0.0343(16) -0.0049(13) 0.0012(13) -0.0094(12)
C2 0.0433(17) 0.0327(15) 0.0392(17) -0.0120(13) 0.0024(13) -0.0094(13)
C3 0.0323(14) 0.0339(14) 0.0298(14) -0.0116(12) -0.0027(12) -0.0061(12)
C4 0.0402(16) 0.0378(15) 0.0376(16) -0.0146(13) -0.0005(13) -0.0046(13)
C5 0.0543(19) 0.0494(18) 0.0354(17) -0.0272(16) 0.0046(14) -0.0047(14)
C6 0.0469(18) 0.066(2) 0.0372(17) -0.0245(17) 0.0150(14) -0.0171(16)
C7 0.0420(17) 0.0462(17) 0.0413(17) -0.0104(14) 0.0067(14) -0.0188(14)
C8 0.0286(14) 0.0370(15) 0.0336(15) -0.0088(12) 0.0001(12) -0.0129(12)
C9 0.0292(14) 0.0333(14) 0.0375(16) -0.0069(12) -0.0030(12) -0.0131(12)
C10 0.0311(14) 0.0306(14) 0.0407(16) -0.0029(12) 0.0022(12) -0.0124(12)
C11 0.0323(16) 0.0488(18) 0.058(2) -0.0098(14) 0.0028(14) -0.0190(16)
C12 0.0340(16) 0.0509(19) 0.058(2) 0.0017(14) 0.0031(15) -0.0109(17)
C13 0.058(2) 0.0367(17) 0.066(2) 0.0070(16) 0.0072(18) -0.0147(17)
C14 0.069(2) 0.0388(17) 0.063(2) -0.0070(16) -0.0035(18) -0.0219(16)
C15 0.0444(17) 0.0387(16) 0.0492(19) -0.0081(14) -0.0068(14) -0.0124(14)
C16 0.0375(16) 0.0245(14) 0.057(2) -0.0038(12) 0.0030(14) -0.0014(13)
C17 0.0385(19) 0.056(2) 0.086(3) 0.0026(17) 0.0058(19) 0.023(2)
C18 0.047(2) 0.095(3) 0.111(4) -0.025(2) -0.030(3) 0.037(3)
C19 0.098(3) 0.070(3) 0.075(3) -0.032(2) -0.052(3) 0.010(2)
C20 0.071(2) 0.0490(19) 0.047(2) -0.0160(17) -0.0153(17) -0.0053(16)
C21 0.0338(15) 0.0300(14) 0.0395(16) -0.0093(12) -0.0015(13) 0.0012(12)
C22 0.0326(15) 0.0344(14) 0.0321(15) -0.0111(12) 0.0037(12) -0.0154(12)
C23 0.0306(14) 0.0354(15) 0.0363(16) -0.0113(12) 0.0033(12) -0.0127(12)
C24 0.0432(17) 0.0420(16) 0.0376(16) -0.0151(13) 0.0059(13) -0.0154(13)
C25 0.0527(19) 0.0369(16) 0.0509(19) -0.0154(14) -0.0009(15) -0.0134(14)
C26 0.0479(18) 0.0450(18) 0.052(2) -0.0227(15) 0.0030(15) -0.0044(15)
C27 0.061(2) 0.060(2) 0.0413(18) -0.0276(17) 0.0140(16) -0.0137(16)
C28 0.056(2) 0.0461(17) 0.0473(19) -0.0233(15) 0.0126(15) -0.0232(15)
C29 0.0299(14) 0.0373(15) 0.0376(16) -0.0077(12) 0.0006(12) -0.0183(13)
C30 0.0383(16) 0.0519(18) 0.0468(18) -0.0171(14) 0.0012(14) -0.0237(15)
C31 0.0338(17) 0.071(2) 0.061(2) -0.0115(16) -0.0048(15) -0.0322(19)
C32 0.0385(18) 0.059(2) 0.058(2) 0.0018(15) -0.0133(15) -0.0227(17)
C33 0.0435(18) 0.0408(16) 0.0480(18) -0.0040(14) -0.0098(14) -0.0159(14)
C34 0.0304(15) 0.0380(15) 0.0347(15) -0.0046(12) 0.0001(12) -0.0173(13)
O3 0.116(3) 0.074(2) 0.171(4) -0.0216(19) 0.019(3) -0.074(2)
C35 0.148(5) 0.083(3) 0.193(7) -0.054(4) 0.034(5) -0.069(4)

loop_
_atom_type_symbol
_atom_type_description
_atom_type_scat_dispersion_real
_atom_type_scat_dispersion_imag
_atom_type_scat_source
C C 0.0033 0.0016 'International Tables Vol C Tables 4.2.6.8 and 6.1.1.4'
H H 0.0000 0.0000 'International Tables Vol C Tables 4.2.6.8 and 6.1.1.4'
N N 0.0061 0.0033 'International Tables Vol C Tables 4.2.6.8 and 6.1.1.4'
O O 0.0106 0.0060 'International Tables Vol C Tables 4.2.6.8 and 6.1.1.4'
Ni Ni 0.3393 1.1124 'International Tables Vol C Tables 4.2.6.8 and 6.1.1.4'

loop_
_geom_angle_atom_site_label_1
_geom_angle_atom_site_label_2
_geom_angle_atom_site_label_3
_geom_angle
_geom_angle_publ_flag
N1 Ni1 N3 177.07(10) y
N2 Ni1 N1 86.88(9) y
N2 Ni1 N3 94.35(9) y
N2 Ni1 N4 172.89(10) y
N4 Ni1 N1 91.56(9) y
N4 Ni1 N3 87.55(9) y
C1 N1 C34 122.6(2) ?
C1 N1 Ni1 111.07(17) ?
C34 N1 Ni1 126.23(17) ?
C2 N2 C3 122.7(2) ?
C2 N2 Ni1 109.74(17) ?
C3 N2 Ni1 127.20(17) ?
C9 N3 C16 121.6(2) ?
C9 N3 Ni1 125.79(18) ?
C16 N3 Ni1 111.49(16) ?
C22 N4 C21 121.4(2) ?
C22 N4 Ni1 130.84(18) ?
C21 N4 Ni1 107.35(16) ?
O1 C1 N1 129.0(3) ?
O1 C1 C2 119.8(2) ?
N1 C1 C2 111.3(2) ?
O2 C2 N2 129.2(3) ?
O2 C2 C1 118.4(2) ?
N2 C2 C1 112.4(2) ?
N2 C3 C4 120.8(2) ?
N2 C3 C8 120.3(2) ?
C4 C3 C8 118.7(2) ?
C5 C4 C3 121.1(3) ?
C5 C4 H4 119.4 ?
C3 C4 H4 119.4 ?
C6 C5 C4 120.6(3) ?
C6 C5 H5 119.7 ?
C4 C5 H5 119.7 ?
C7 C6 C5 119.4(3) ?
C7 C6 H6 120.3 ?
C5 C6 H6 120.3 ?
C6 C7 C8 122.6(3) ?
C6 C7 H7 118.7 ?
C8 C7 H7 118.7 ?
C7 C8 C3 117.6(2) ?
C7 C8 C9 118.0(2) ?
C3 C8 C9 124.3(2) ?
N3 C9 C8 122.8(2) ?
N3 C9 C10 120.7(2) ?
C8 C9 C10 116.6(2) ?
C15 C10 C11 119.1(3) ?
C15 C10 C9 118.2(2) ?
C11 C10 C9 122.7(2) ?
C12 C11 C10 120.5(3) ?
C12 C11 H11 119.8 ?
C10 C11 H11 119.8 ?
C13 C12 C11 119.9(3) ?
C13 C12 H12 120.1 ?
C11 C12 H12 120.1 ?
C14 C13 C12 120.6(3) ?
C14 C13 H13 119.7 ?
C12 C13 H13 119.7 ?
C13 C14 C15 120.1(3) ?
C13 C14 H14 119.9 ?
C15 C14 H14 119.9 ?
C10 C15 C14 119.9(3) ?
C10 C15 H15 120.1 ?
C14 C15 H15 120.1 ?
C17 C16 N3 119.4(2) ?
C17 C16 C21 108.0(3) ?
N3 C16 C21 106.0(2) ?
C17 C16 H16 107.7 ?
N3 C16 H16 107.7 ?
C21 C16 H16 107.7 ?
C18 C17 C16 112.2(3) ?
C18 C17 H17A 109.2 ?
C16 C17 H17A 109.2 ?
C18 C17 H17B 109.2 ?
C16 C17 H17B 109.2 ?
H17A C17 H17B 107.9 ?
C17 C18 C19 110.8(3) ?
C17 C18 H18A 109.5 ?
C19 C18 H18A 109.5 ?
C17 C18 H18B 109.5 ?
C19 C18 H18B 109.5 ?
H18A C18 H18B 108.1 ?
C18 C19 C20 110.3(3) ?
C18 C19 H19A 109.6 ?
C20 C19 H19A 109.6 ?
C18 C19 H19B 109.6 ?
C20 C19 H19B 109.6 ?
H19A C19 H19B 108.1 ?
C21 C20 C19 112.1(3) ?
C21 C20 H20A 109.2 ?
C19 C20 H20A 109.2 ?
C21 C20 H20B 109.2 ?
C19 C20 H20B 109.2 ?
H20A C20 H20B 107.9 ?
N4 C21 C16 106.8(2) ?
N4 C21 C20 107.2(2) ?
C16 C21 C20 113.9(2) ?
N4 C21 H21 109.6 ?
C16 C21 H21 109.6 ?
C20 C21 H21 109.6 ?
N4 C22 C29 120.8(2) ?
N4 C22 C23 119.7(2) ?
C29 C22 C23 119.4(2) ?
C24 C23 C28 118.8(2) ?
C24 C23 C22 118.1(2) ?
C28 C23 C22 123.1(2) ?
C25 C24 C23 120.8(3) ?
C25 C24 H24 119.6 ?
C23 C24 H24 119.6 ?
C26 C25 C24 119.8(3) ?
C26 C25 H25 120.1 ?
C24 C25 H25 120.1 ?
C25 C26 C27 120.1(3) ?
C25 C26 H26 119.9 ?
C27 C26 H26 119.9 ?
C26 C27 C28 120.2(3) ?
C26 C27 H27 119.9 ?
C28 C27 H27 119.9 ?
C27 C28 C23 120.4(3) ?
C27 C28 H28 119.8 ?
C23 C28 H28 119.8 ?
C30 C29 C34 118.6(2) ?
C30 C29 C22 118.4(2) ?
C34 C29 C22 123.1(2) ?
C31 C30 C29 121.6(3) ?
C31 C30 H30 119.2 ?
C29 C30 H30 119.2 ?
C30 C31 C32 119.6(3) ?
C30 C31 H31 120.2 ?
C32 C31 H31 120.2 ?
C33 C32 C31 120.7(3) ?
C33 C32 H32 119.7 ?
C31 C32 H32 119.7 ?
C32 C33 C34 121.4(3) ?
C32 C33 H33 119.3 ?
C34 C33 H33 119.3 ?
N1 C34 C33 120.9(2) ?
N1 C34 C29 120.8(2) ?
C33 C34 C29 118.2(2) ?
C35 O3 H3 109.5 ?
O3 C35 H35A 109.5 ?
O3 C35 H35B 109.5 ?
H35A C35 H35B 109.5 ?
O3 C35 H35C 109.5 ?
H35A C35 H35C 109.5 ?
H35B C35 H35C 109.5 ?

loop_
_geom_bond_atom_site_label_1
_geom_bond_atom_site_label_2
_geom_bond_distance
_geom_bond_publ_flag
Ni1 N1 1.855(2) y
Ni1 N2 1.854(2) y
Ni1 N3 1.887(2) y
Ni1 N4 1.854(2) y
O1 C1 1.220(3) ?
O2 C2 1.228(3) ?
N1 C1 1.360(3) ?
N1 C34 1.396(3) ?
N2 C2 1.356(3) ?
N2 C3 1.399(3) ?
N3 C9 1.305(3) ?
N3 C16 1.510(3) ?
N4 C22 1.304(3) ?
N4 C21 1.475(3) ?
C1 C2 1.538(4) ?
C3 C4 1.408(3) ?
C3 C8 1.418(3) ?
C4 C5 1.381(4) ?
C4 H4 0.9300 ?
C5 C6 1.374(4) ?
C5 H5 0.9300 ?
C6 C7 1.370(4) ?
C6 H6 0.9300 ?
C7 C8 1.413(4) ?
C7 H7 0.9300 ?
C8 C9 1.470(4) ?
C9 C10 1.501(3) ?
C10 C15 1.387(4) ?
C10 C11 1.393(4) ?
C11 C12 1.378(4) ?
C11 H11 0.9300 ?
C12 C13 1.374(5) ?
C12 H12 0.9300 ?
C13 C14 1.370(5) ?
C13 H13 0.9300 ?
C14 C15 1.391(4) ?
C14 H14 0.9300 ?
C15 H15 0.9300 ?
C16 C17 1.509(4) ?
C16 C21 1.524(4) ?
C16 H16 0.9800 ?
C17 C18 1.504(6) ?
C17 H17A 0.9700 ?
C17 H17B 0.9700 ?
C18 C19 1.521(6) ?
C18 H18A 0.9700 ?
C18 H18B 0.9700 ?
C19 C20 1.528(5) ?
C19 H19A 0.9700 ?
C19 H19B 0.9700 ?
C20 C21 1.527(4) ?
C20 H20A 0.9700 ?
C20 H20B 0.9700 ?
C21 H21 0.9800 ?
C22 C29 1.461(4) ?
C22 C23 1.496(3) ?
C23 C24 1.382(4) ?
C23 C28 1.384(4) ?
C24 C25 1.380(4) ?
C24 H24 0.9300 ?
C25 C26 1.372(4) ?
C25 H25 0.9300 ?
C26 C27 1.374(4) ?
C26 H26 0.9300 ?
C27 C28 1.378(4) ?
C27 H27 0.9300 ?
C28 H28 0.9300 ?
C29 C30 1.414(4) ?
C29 C34 1.419(4) ?
C30 C31 1.370(4) ?
C30 H30 0.9300 ?
C31 C32 1.383(4) ?
C31 H31 0.9300 ?
C32 C33 1.373(4) ?
C32 H32 0.9300 ?
C33 C34 1.407(4) ?
C33 H33 0.9300 ?
O3 C35 1.414(6) ?
O3 H3 0.8200 ?
C35 H35A 0.9600 ?
C35 H35B 0.9600 ?
C35 H35C 0.9600 ?

loop_
_geom_hbond_atom_site_label_D
_geom_hbond_atom_site_label_H
_geom_hbond_atom_site_label_A
_geom_hbond_site_symmetry_A
_geom_hbond_distance_DH
_geom_hbond_distance_HA
_geom_hbond_distance_DA
_geom_hbond_angle_DHA
O3 H3 O2 1_565 0.82 2.17 2.862(3) 143
O3 H3 O1 1_565 0.82 2.46 3.169(4) 145
C5 H5 O3 2_657 0.93 2.88 3.675(5) 144
C15 H15 N2 2_657 0.93 2.94 3.558(4) 125
C12 H12 O3 1_455 0.93 2.65 3.556(5) 164
C13 H13 O1 1_465 0.93 2.55 3.349(4) 145
C19 H19A O3 2_666 0.97 2.99 3.865(5) 151
C27 H27 O1 2_756 0.93 2.55 3.409(4) 153
C35 H35C O2 1_565 0.96 2.48 3.074(5) 120

loop_
_geom_torsion_atom_site_label_1
_geom_torsion_atom_site_label_2
_geom_torsion_atom_site_label_3
_geom_torsion_atom_site_label_4
_geom_torsion
N2 Ni1 N1 C1 24.41(19)
N4 Ni1 N1 C1 -148.65(19)
N3 Ni1 N1 C1 139.2(18)
N2 Ni1 N1 C34 -158.8(2)
N4 Ni1 N1 C34 28.1(2)
N3 Ni1 N1 C34 -44.1(19)
N4 Ni1 N2 C2 50.4(8)
N1 Ni1 N2 C2 -27.00(19)
N3 Ni1 N2 C2 155.66(19)
N4 Ni1 N2 C3 -122.8(7)
N1 Ni1 N2 C3 159.7(2)
N3 Ni1 N2 C3 -17.6(2)
N2 Ni1 N3 C9 25.0(2)
N4 Ni1 N3 C9 -161.9(2)
N1 Ni1 N3 C9 -89.6(18)
N2 Ni1 N3 C16 -167.28(19)
N4 Ni1 N3 C16 5.85(19)
N1 Ni1 N3 C16 78.1(19)
N2 Ni1 N4 C22 -98.0(8)
N1 Ni1 N4 C22 -20.9(2)
N3 Ni1 N4 C22 156.3(2)
N2 Ni1 N4 C21 74.9(8)
N1 Ni1 N4 C21 152.10(18)
N3 Ni1 N4 C21 -30.69(18)
C34 N1 C1 O1 -12.2(5)
Ni1 N1 C1 O1 164.7(3)
C34 N1 C1 C2 166.9(2)
Ni1 N1 C1 C2 -16.2(3)
C3 N2 C2 O2 14.6(5)
Ni1 N2 C2 O2 -159.0(3)
C3 N2 C2 C1 -162.9(2)
Ni1 N2 C2 C1 23.5(3)
O1 C1 C2 O2 -3.5(4)
N1 C1 C2 O2 177.3(3)
O1 C1 C2 N2 174.2(3)
N1 C1 C2 N2 -4.9(3)
C2 N2 C3 C4 15.6(4)
Ni1 N2 C3 C4 -171.95(19)
C2 N2 C3 C8 -168.9(2)
Ni1 N2 C3 C8 3.6(4)
N2 C3 C4 C5 175.3(3)
C8 C3 C4 C5 -0.3(4)
C3 C4 C5 C6 -0.9(4)
C4 C5 C6 C7 0.0(5)
C5 C6 C7 C8 2.2(4)
C6 C7 C8 C3 -3.4(4)
C6 C7 C8 C9 172.4(3)
N2 C3 C8 C7 -173.3(2)
C4 C3 C8 C7 2.3(4)
N2 C3 C8 C9 11.3(4)
C4 C3 C8 C9 -173.1(2)
C16 N3 C9 C8 175.3(2)
Ni1 N3 C9 C8 -18.1(4)
C16 N3 C9 C10 -5.7(4)
Ni1 N3 C9 C10 160.85(19)
C7 C8 C9 N3 -179.2(3)
C3 C8 C9 N3 -3.8(4)
C7 C8 C9 C10 1.7(4)
C3 C8 C9 C10 177.2(2)
N3 C9 C10 C15 -73.2(3)
C8 C9 C10 C15 105.8(3)
N3 C9 C10 C11 108.9(3)
C8 C9 C10 C11 -72.0(3)
C15 C10 C11 C12 2.1(4)
C9 C10 C11 C12 179.9(3)
C10 C11 C12 C13 -2.1(5)
C11 C12 C13 C14 1.0(5)
C12 C13 C14 C15 0.1(5)
C11 C10 C15 C14 -1.0(4)
C9 C10 C15 C14 -178.9(3)
C13 C14 C15 C10 -0.1(5)
C9 N3 C16 C17 -50.3(4)
Ni1 N3 C16 C17 141.3(3)
C9 N3 C16 C21 -172.3(2)
Ni1 N3 C16 C21 19.4(3)
N3 C16 C17 C18 -62.6(4)
C21 C16 C17 C18 58.3(4)
C16 C17 C18 C19 -61.1(4)
C17 C18 C19 C20 55.6(4)
C18 C19 C20 C21 -51.0(4)
C22 N4 C21 C16 -137.8(2)
Ni1 N4 C21 C16 48.4(2)
C22 N4 C21 C20 99.7(3)
Ni1 N4 C21 C20 -74.1(2)
C17 C16 C21 N4 -171.9(2)
N3 C16 C21 N4 -42.9(3)
C17 C16 C21 C20 -53.8(3)
N3 C16 C21 C20 75.2(3)
C19 C20 C21 N4 169.7(3)
C19 C20 C21 C16 51.8(4)
C21 N4 C22 C29 -166.4(2)
Ni1 N4 C22 C29 5.7(4)
C21 N4 C22 C23 17.4(4)
Ni1 N4 C22 C23 -170.49(18)
N4 C22 C23 C24 68.0(3)
C29 C22 C23 C24 -108.2(3)
N4 C22 C23 C28 -112.4(3)
C29 C22 C23 C28 71.3(4)
C28 C23 C24 C25 0.4(4)
C22 C23 C24 C25 180.0(2)
C23 C24 C25 C26 -0.2(4)
C24 C25 C26 C27 0.0(5)
C25 C26 C27 C28 0.0(5)
C26 C27 C28 C23 0.3(5)
C24 C23 C28 C27 -0.5(4)
C22 C23 C28 C27 180.0(3)
N4 C22 C29 C30 -170.3(2)
C23 C22 C29 C30 5.9(4)
N4 C22 C29 C34 10.6(4)
C23 C22 C29 C34 -173.2(2)
C34 C29 C30 C31 -0.2(4)
C22 C29 C30 C31 -179.3(3)
C29 C30 C31 C32 -1.5(5)
C30 C31 C32 C33 1.4(5)
C31 C32 C33 C34 0.4(5)
C1 N1 C34 C33 -28.6(4)
Ni1 N1 C34 C33 155.0(2)
C1 N1 C34 C29 154.9(3)
Ni1 N1 C34 C29 -21.6(4)
C32 C33 C34 N1 -178.7(3)
C32 C33 C34 C29 -2.1(4)
C30 C29 C34 N1 178.6(2)
C22 C29 C34 N1 -2.4(4)
C30 C29 C34 C33 1.9(4)
C22 C29 C34 C33 -179.0(3)
